data_2236870
loop_
_publ_author_name
'Savig, Kelsey L.'
'Lemmerer, Andreas'

_publ_section_title
;
 4-Aminopyridinium 2-chloro-4-nitrobenzoate monohydrate
;
_journal_coeditor_code FY2073
_journal_issue 12
_journal_name_full 'Acta Crystallographica Section E'
_journal_page_first o3361
_journal_paper_doi 10.1107/S1600536812046077
_journal_volume 68
_journal_year 2012
_chemical_formula_iupac 'C5 H7 N2 +, C7 H3 Cl N O4 -, H2 O'
_chemical_formula_moiety 'C5 H7 N2 +, C7 H3 Cl N O4 -, H2 O'
_chemical_formula_sum 'C12 H12 Cl N3 O5'
_chemical_formula_weight 313.7
_chemical_name_systematic
;
4-Aminopyridinium 2-chloro-4-nitrobenzoate monohydrate
;
_space_group_crystal_system monoclinic
_space_group_IT_number 14
_space_group_name_H-M_alt 'P 1 21/c 1'
_symmetry_space_group_name_Hall '-P 2ybc'
_symmetry_space_group_name_H-M 'P 1 21/c 1'
_audit_creation_method 'WinGX routine CIF_UPDATE'
_cell_angle_alpha 90
_cell_angle_beta 97.804(2)
_cell_angle_gamma 90
_cell_formula_units_Z 4
_cell_length_a 14.4500(5)
_cell_length_b 14.3300(5)
_cell_length_c 6.9918(2)
_cell_measurement_reflns_used 4262
_cell_measurement_temperature 173(2)
_cell_measurement_theta_max 27.75
_cell_measurement_theta_min 2.84
_cell_volume 1434.37(8)
_computing_cell_refinement 'SAINT-Plus (Bruker, 2004)'
_computing_data_collection 'APEX2 (Bruker, 2005)'
_computing_data_reduction 'SAINT-Plus and XPREP (Bruker 2004)'
_computing_molecular_graphics
;
ORTEP-3 for Windows (Farrugia, 2012) and DIAMOND (Brandenburg,
1999)
;
_computing_publication_material
;
WinGX (Farrugia, 2012) and PLATON (Spek, 2009)
;
_computing_structure_refinement 'SHELXL97 (Sheldrick, 2008)'
_computing_structure_solution 'SHELXS97 (Sheldrick, 2008)'
_diffrn_ambient_temperature 173(2)
_diffrn_measured_fraction_theta_full 1
_diffrn_measured_fraction_theta_max 1
_diffrn_measurement_device_type 'Bruker APEXII CCD area-detector'
_diffrn_measurement_method '\w scans'
_diffrn_radiation_type MoK\a
_diffrn_radiation_wavelength 0.71073
_diffrn_reflns_av_R_equivalents 0.0606
_diffrn_reflns_limit_h_max 19
_diffrn_reflns_limit_h_min -19
_diffrn_reflns_limit_k_max 18
_diffrn_reflns_limit_k_min -18
_diffrn_reflns_limit_l_max 9
_diffrn_reflns_limit_l_min -8
_diffrn_reflns_number 14928
_diffrn_reflns_theta_full 28
_diffrn_reflns_theta_max 28
_diffrn_reflns_theta_min 1.42
_diffrn_standards_number 0
_exptl_absorpt_coefficient_mu 0.291
_exptl_absorpt_correction_T_max 0.9769
_exptl_absorpt_correction_T_min 0.8961
_exptl_absorpt_correction_type integration
_exptl_absorpt_process_details '(XPREP; Bruker, 2004)'
_exptl_crystal_colour colourless
_exptl_crystal_density_diffrn 1.453
_exptl_crystal_density_method 'not measured'
_exptl_crystal_description plate
_exptl_crystal_F_000 648
_exptl_crystal_size_max 0.781
_exptl_crystal_size_mid 0.312
_exptl_crystal_size_min 0.094
_refine_diff_density_max 0.5
_refine_diff_density_min -0.362
_refine_ls_extinction_method none
_refine_ls_goodness_of_fit_ref 1.044
_refine_ls_hydrogen_treatment mixed
_refine_ls_matrix_type full
_refine_ls_number_parameters 210
_refine_ls_number_reflns 3456
_refine_ls_number_restraints 0
_refine_ls_restrained_S_all 1.044
_refine_ls_R_factor_gt 0.0434
_refine_ls_shift/su_max 0
_refine_ls_structure_factor_coef Fsqd
_refine_ls_weighting_details 'calc w=1/[\s^2^(Fo^2^)+(0.0662P)^2^+0.1397P] where P=(Fo^2^+2Fc^2^)/3'
_refine_ls_weighting_scheme calc
_refine_ls_wR_factor_ref 0.1216
_reflns_number_gt 2685
_reflns_number_total 3456
_reflns_threshold_expression I>2sigma(I)
_cod_data_source_file fy2073.cif
_cod_data_source_block I
_cod_database_code 2236870
_cod_database_fobs_code 2236870

loop_
_space_group_symop_operation_xyz
'x, y, z'
'-x, y+1/2, -z+1/2'
'-x, -y, -z'
'x, -y-1/2, z-1/2'

loop_
_atom_site_type_symbol
_atom_site_label
_atom_site_fract_x
_atom_site_fract_y
_atom_site_fract_z
_atom_site_U_iso_or_equiv
_atom_site_adp_type
_atom_site_calc_flag
_atom_site_refinement_flags
_atom_site_occupancy
C C1 0.69246(11) 0.61389(11) 0.2594(2) 0.0261(3) Uani d . 1
C C2 0.61757(12) 0.55610(11) 0.2858(2) 0.0271(3) Uani d . 1
C C3 0.52758(11) 0.57500(11) 0.2008(2) 0.0284(3) Uani d . 1
H H3 0.4772 0.5348 0.2188 0.034 Uiso calc R 1
C C4 0.51347(11) 0.65438(12) 0.0887(2) 0.0290(4) Uani d . 1
C C5 0.58469(12) 0.71419(12) 0.0592(2) 0.0325(4) Uani d . 1
H H5 0.5725 0.7687 -0.0176 0.039 Uiso calc R 1
C C6 0.67437(12) 0.69317(12) 0.1438(2) 0.0311(4) Uani d . 1
H H6 0.7245 0.7332 0.1232 0.037 Uiso calc R 1
C C7 0.79130(11) 0.59307(11) 0.3515(2) 0.0291(3) Uani d . 1
N N1 0.41775(10) 0.67644(11) 0.0004(2) 0.0349(3) Uani d . 1
O O1 0.84325(9) 0.55490(9) 0.24589(19) 0.0412(3) Uani d . 1
O O2 0.81313(9) 0.61801(10) 0.52270(17) 0.0424(3) Uani d . 1
O O3 0.35519(9) 0.62315(10) 0.0282(2) 0.0462(3) Uani d . 1
O O4 0.40575(10) 0.74821(11) -0.0962(2) 0.0513(4) Uani d . 1
Cl Cl1 0.63660(3) 0.45679(3) 0.42817(7) 0.04119(15) Uani d . 1
C C8 0.96351(14) 0.15836(13) 0.3659(2) 0.0361(4) Uani d . 1
H H8 1.0019 0.1049 0.3936 0.043 Uiso calc R 1
C C9 1.00312(12) 0.24412(13) 0.3780(2) 0.0341(4) Uani d . 1
H H9 1.0687 0.2506 0.4123 0.041 Uiso calc R 1
C C10 0.94613(12) 0.32426(12) 0.3393(2) 0.0293(4) Uani d . 1
C C11 0.84995(12) 0.30971(12) 0.2835(2) 0.0309(4) Uani d . 1
H H11 0.8095 0.3614 0.2527 0.037 Uiso calc R 1
C C12 0.81509(13) 0.22161(13) 0.2739(2) 0.0352(4) Uani d . 1
H H12 0.75 0.2124 0.237 0.042 Uiso calc R 1
N N2 0.87086(12) 0.14714(11) 0.3155(2) 0.0357(3) Uani d . 1
N N3 0.98294(12) 0.40973(11) 0.3540(2) 0.0368(4) Uani d . 1
H H2 0.8439(17) 0.0887(18) 0.322(3) 0.061(7) Uiso d . 1
H H3A 0.9432(16) 0.4610(15) 0.322(3) 0.045(6) Uiso d . 1
H H3B 1.0408(17) 0.4127(15) 0.391(3) 0.048(6) Uiso d . 1
O O1W 0.8108(2) 0.52435(14) 0.8618(3) 0.1094(11) Uani d . 1
H H1W 0.817(2) 0.541(2) 0.965(5) 0.080(10) Uiso d . 1
H H2W 0.806(2) 0.562(2) 0.781(5) 0.096(11) Uiso d . 1

loop_
_atom_site_aniso_label
_atom_site_aniso_U_11
_atom_site_aniso_U_22
_atom_site_aniso_U_33
_atom_site_aniso_U_12
_atom_site_aniso_U_13
_atom_site_aniso_U_23
C1 0.0257(8) 0.0296(8) 0.0228(7) 0.0026(6) 0.0032(6) -0.0001(6)
C2 0.0310(8) 0.0261(8) 0.0245(7) 0.0017(6) 0.0048(6) 0.0017(6)
C3 0.0268(8) 0.0306(8) 0.0281(8) -0.0034(6) 0.0046(6) -0.0036(6)
C4 0.0241(8) 0.0377(9) 0.0244(7) 0.0046(6) 0.0007(6) -0.0018(6)
C5 0.0319(9) 0.0339(9) 0.0312(8) 0.0036(7) 0.0030(7) 0.0082(7)
C6 0.0265(9) 0.0340(9) 0.0325(8) -0.0007(7) 0.0033(6) 0.0062(7)
C7 0.0260(8) 0.0281(8) 0.0319(8) 0.0004(6) -0.0007(6) 0.0059(6)
N1 0.0256(8) 0.0466(9) 0.0316(7) 0.0043(6) -0.0001(6) -0.0049(7)
O1 0.0307(7) 0.0477(8) 0.0437(7) 0.0115(6) -0.0002(5) -0.0040(6)
O2 0.0367(7) 0.0580(8) 0.0302(6) -0.0009(6) -0.0039(5) -0.0001(6)
O3 0.0254(7) 0.0589(9) 0.0530(8) -0.0023(6) 0.0004(6) -0.0042(7)
O4 0.0382(8) 0.0584(9) 0.0541(8) 0.0136(7) -0.0054(6) 0.0154(7)
Cl1 0.0433(3) 0.0341(2) 0.0463(3) 0.00160(18) 0.0065(2) 0.01473(18)
C8 0.0429(11) 0.0369(9) 0.0287(8) 0.0107(8) 0.0059(7) 0.0010(7)
C9 0.0295(9) 0.0400(10) 0.0323(8) 0.0069(7) 0.0027(7) 0.0002(7)
C10 0.0306(9) 0.0360(9) 0.0214(7) 0.0035(7) 0.0037(6) -0.0002(6)
C11 0.0282(9) 0.0381(9) 0.0262(8) 0.0056(7) 0.0033(6) 0.0018(7)
C12 0.0316(9) 0.0472(10) 0.0266(8) -0.0011(7) 0.0030(7) 0.0004(7)
N2 0.0440(9) 0.0359(8) 0.0275(7) -0.0008(7) 0.0060(6) 0.0002(6)
N3 0.0289(8) 0.0361(8) 0.0435(9) 0.0021(7) -0.0018(7) -0.0013(7)
O1W 0.249(4) 0.0447(10) 0.0407(10) 0.0464(14) 0.0425(14) 0.0092(9)

loop_
_atom_type_symbol
_atom_type_description
_atom_type_scat_dispersion_real
_atom_type_scat_dispersion_imag
_atom_type_scat_source
C C 0.0033 0.0016 'International Tables Vol C Tables 4.2.6.8 and 6.1.1.4'
H H 0 0 'International Tables Vol C Tables 4.2.6.8 and 6.1.1.4'
N N 0.0061 0.0033 'International Tables Vol C Tables 4.2.6.8 and 6.1.1.4'
O O 0.0106 0.006 'International Tables Vol C Tables 4.2.6.8 and 6.1.1.4'
Cl Cl 0.1484 0.1585 'International Tables Vol C Tables 4.2.6.8 and 6.1.1.4'

loop_
_geom_angle_atom_site_label_1
_geom_angle_atom_site_label_2
_geom_angle_atom_site_label_3
_geom_angle
C2 C1 C6 118.13(15)
C2 C1 C7 122.05(14)
C6 C1 C7 119.83(14)
C3 C2 C1 121.91(15)
C3 C2 Cl1 118.28(12)
C1 C2 Cl1 119.80(12)
C4 C3 C2 117.63(15)
C4 C3 H3 121.2
C2 C3 H3 121.2
C5 C4 C3 122.84(15)
C5 C4 N1 118.88(15)
C3 C4 N1 118.27(15)
C4 C5 C6 118.46(15)
C4 C5 H5 120.8
C6 C5 H5 120.8
C5 C6 C1 121.02(16)
C5 C6 H6 119.5
C1 C6 H6 119.5
O2 C7 O1 126.79(16)
O2 C7 C1 116.89(15)
O1 C7 C1 116.28(14)
O3 N1 O4 124.01(15)
O3 N1 C4 118.28(15)
O4 N1 C4 117.71(15)
N2 C8 C9 121.43(16)
N2 C8 H8 119.3
C9 C8 H8 119.3
C8 C9 C10 119.60(17)
C8 C9 H9 120.2
C10 C9 H9 120.2
N3 C10 C11 121.74(16)
N3 C10 C9 120.92(16)
C11 C10 C9 117.33(16)
C12 C11 C10 119.83(16)
C12 C11 H11 120.1
C10 C11 H11 120.1
N2 C12 C11 121.31(17)
N2 C12 H12 119.3
C11 C12 H12 119.3
C12 N2 C8 120.46(16)
C12 N2 H2 118.9(15)
C8 N2 H2 120.3(15)
C10 N3 H3A 118.3(13)
C10 N3 H3B 116.1(15)
H3A N3 H3B 126(2)
H1W O1W H2W 117(3)

loop_
_geom_bond_atom_site_label_1
_geom_bond_atom_site_label_2
_geom_bond_distance
C1 C2 1.395(2)
C1 C6 1.398(2)
C1 C7 1.515(2)
C2 C3 1.381(2)
C2 Cl1 1.7369(16)
C3 C4 1.381(2)
C3 H3 0.95
C4 C5 1.376(2)
C4 N1 1.471(2)
C5 C6 1.383(2)
C5 H5 0.95
C6 H6 0.95
C7 O2 1.248(2)
C7 O1 1.248(2)
N1 O3 1.219(2)
N1 O4 1.230(2)
C8 N2 1.347(2)
C8 C9 1.353(3)
C8 H8 0.95
C9 C10 1.418(2)
C9 H9 0.95
C10 N3 1.334(2)
C10 C11 1.407(2)
C11 C12 1.358(2)
C11 H11 0.95
C12 N2 1.345(2)
C12 H12 0.95
N2 H2 0.93(3)
N3 H3A 0.94(2)
N3 H3B 0.84(2)
O1W H1W 0.75(3)
O1W H2W 0.78(4)

loop_
_geom_hbond_atom_site_label_D
_geom_hbond_atom_site_label_H
_geom_hbond_atom_site_label_A
_geom_hbond_site_symmetry_A
_geom_hbond_distance_DH
_geom_hbond_distance_HA
_geom_hbond_distance_DA
_geom_hbond_angle_DHA
N2 H2 O1W 4_565 0.93(3) 1.72(3) 2.641(2) 170(2)
N3 H3A O1 . 0.94(2) 1.99(2) 2.926(2) 171.1(19)
N3 H3B O2 3_766 0.84(2) 2.16(3) 2.982(2) 165(2)
O1W H1W O1 1_556 0.75(3) 1.96(3) 2.698(2) 166(3)
O1W H2W O2 . 0.78(4) 1.99(4) 2.729(2) 158(3)

loop_
_geom_torsion_atom_site_label_1
_geom_torsion_atom_site_label_2
_geom_torsion_atom_site_label_3
_geom_torsion_atom_site_label_4
_geom_torsion
C6 C1 C2 C3 0.4(2)
C7 C1 C2 C3 -179.64(14)
C6 C1 C2 Cl1 179.99(12)
C7 C1 C2 Cl1 0.0(2)
C1 C2 C3 C4 -0.6(2)
Cl1 C2 C3 C4 179.75(12)
C2 C3 C4 C5 0.1(2)
C2 C3 C4 N1 -178.79(14)
C3 C4 C5 C6 0.8(3)
N1 C4 C5 C6 179.59(14)
C4 C5 C6 C1 -1.0(3)
C2 C1 C6 C5 0.5(2)
C7 C1 C6 C5 -179.52(15)
C2 C1 C7 O2 -82.6(2)
C6 C1 C7 O2 97.40(18)
C2 C1 C7 O1 99.31(18)
C6 C1 C7 O1 -80.7(2)
C5 C4 N1 O3 -179.69(15)
C3 C4 N1 O3 -0.8(2)
C5 C4 N1 O4 -0.2(2)
C3 C4 N1 O4 178.68(15)
N2 C8 C9 C10 0.8(3)
C8 C9 C10 N3 178.61(16)
C8 C9 C10 C11 -1.9(2)
N3 C10 C11 C12 -178.78(16)
C9 C10 C11 C12 1.8(2)
C10 C11 C12 N2 -0.5(2)
C11 C12 N2 C8 -0.8(2)
C9 C8 N2 C12 0.6(2)
